data_4510478
loop_
_publ_author_name
'Ottenbacher, Roman V.'
'Samsonenko, Denis G.'
'Talsi, Evgenii P.'
'Bryliakov, Konstantin P.'

_publ_section_title
;
 Highly Enantioselective Bioinspired Epoxidation of Electron-Deficient
 Olefins with H2O2on Aminopyridine Mn Catalysts
;
_journal_issue 5
_journal_name_full 'ACS Catalysis'
_journal_page_first 1599
_journal_paper_doi 10.1021/cs500333c
_journal_volume 4
_journal_year 2014
_chemical_absolute_configuration rmad
_chemical_formula_moiety 'C30 H30 F6 Mn N4 O6 S2'
_chemical_formula_structural 'Mn (C28 H30 N4) (S O3 C F3)2'
_chemical_formula_sum 'C30 H30 F6 Mn N4 O6 S2'
_chemical_formula_weight 775.64
_chemical_name_systematic
;
(2S,2'S)-1,1'-bis(isoquinolin-3-ylmethyl)-2,2'-bipyrrolidine manganese(II) 
bis(trifluoromethanesulfonate)
;
_space_group_crystal_system monoclinic
_space_group_IT_number 4
_space_group_name_Hall 'P 2yb'
_space_group_name_H-M_alt 'P 1 21 1'
_symmetry_space_group_name_Hall 'P 2yb'
_symmetry_space_group_name_H-M 'P 1 21 1'
_atom_sites_solution_hydrogens geom
_audit_creation_method SHELXL-2013
_cell_angle_alpha 90
_cell_angle_beta 105.410(1)
_cell_angle_gamma 90
_cell_formula_units_Z 2
_cell_length_a 9.6677(2)
_cell_length_b 15.7748(4)
_cell_length_c 11.2312(3)
_cell_measurement_reflns_used 9974
_cell_measurement_temperature 150(2)
_cell_measurement_theta_max 69.64
_cell_measurement_theta_min 4.08
_cell_volume 1651.25(7)
_computing_cell_refinement 'SAINT (Bruker-AXS, 2004)'
_computing_data_collection 'APEX2 (Bruker-AXS, 2004)'
_computing_data_reduction 'SAINT (Bruker-AXS, 2004)'
_computing_molecular_graphics 'SHELXTL (Bruker-AXS, 2004)'
_computing_publication_material 'CIFTAB-97 (Sheldrick, 1998)'
_computing_structure_refinement 'SHELXL-97 (Sheldrick, 1998)'
_computing_structure_solution 'SHELXS-97 (Sheldrick, 1998)'
_diffrn_ambient_temperature 150(2)
_diffrn_detector_area_resol_mean 25
_diffrn_measured_fraction_theta_full 0.998
_diffrn_measured_fraction_theta_max 0.989
_diffrn_measurement_device_type 'Bruker Apex Duo'
_diffrn_measurement_method '\f and \w scans'
_diffrn_radiation_monochromator graphite
_diffrn_radiation_probe x-ray
_diffrn_radiation_source 'fine-focus sealed tube'
_diffrn_radiation_type CuK\a
_diffrn_radiation_wavelength 1.54178
_diffrn_reflns_av_R_equivalents 0.0201
_diffrn_reflns_av_unetI/netI 0.0183
_diffrn_reflns_Laue_measured_fraction_full 0.998
_diffrn_reflns_Laue_measured_fraction_max 0.989
_diffrn_reflns_limit_h_max 11
_diffrn_reflns_limit_h_min -11
_diffrn_reflns_limit_k_max 19
_diffrn_reflns_limit_k_min -15
_diffrn_reflns_limit_l_max 13
_diffrn_reflns_limit_l_min -13
_diffrn_reflns_number 20814
_diffrn_reflns_point_group_measured_fraction_full 0.806
_diffrn_reflns_point_group_measured_fraction_max 0.794
_diffrn_reflns_theta_full 67.679
_diffrn_reflns_theta_max 69.633
_diffrn_reflns_theta_min 4.083
_diffrn_source 'sealed X-ray tube'
_diffrn_standards_decay_% 0
_diffrn_standards_number 0
_exptl_absorpt_coefficient_mu 5.179
_exptl_absorpt_correction_T_max 0.7533
_exptl_absorpt_correction_T_min 0.6338
_exptl_absorpt_correction_type multi-scan
_exptl_absorpt_process_details 'SADABS (Bruker-AXS, 2004)'
_exptl_crystal_colour colorless
_exptl_crystal_density_diffrn 1.560
_exptl_crystal_description block
_exptl_crystal_F_000 794
_exptl_crystal_size_max 0.150
_exptl_crystal_size_mid 0.120
_exptl_crystal_size_min 0.090
_refine_diff_density_max 0.156
_refine_diff_density_min -0.275
_refine_diff_density_rms 0.038
_refine_ls_abs_structure_details
;
 Flack x determined using 1696 quotients [(I+)-(I-)]/[(I+)+(I-)]
 (Parsons and Flack (2004), Acta Cryst. A60, s61).
;
_refine_ls_abs_structure_Flack -0.004(2)
_refine_ls_extinction_method none
_refine_ls_goodness_of_fit_ref 1.056
_refine_ls_hydrogen_treatment constr
_refine_ls_matrix_type full
_refine_ls_number_parameters 442
_refine_ls_number_reflns 4955
_refine_ls_number_restraints 1
_refine_ls_restrained_S_all 1.056
_refine_ls_R_factor_all 0.0216
_refine_ls_R_factor_gt 0.0214
_refine_ls_shift/su_max 0.001
_refine_ls_shift/su_mean 0.000
_refine_ls_structure_factor_coef Fsqd
_refine_ls_weighting_details 'w=1/[\s^2^(Fo^2^)+(0.0361P)^2^+0.3276P] where P=(Fo^2^+2Fc^2^)/3'
_refine_ls_weighting_scheme calc
_refine_ls_wR_factor_gt 0.0561
_refine_ls_wR_factor_ref 0.0562
_reflns_Friedel_coverage 0.546
_reflns_Friedel_fraction_full 0.598
_reflns_Friedel_fraction_max 0.584
_reflns_number_gt 4903
_reflns_number_total 4955
_reflns_threshold_expression >2\s(I)
_cod_data_source_file cs500333c_si_002.cif
_cod_data_source_block complex_3
_cod_depositor_comments 'Adding full bibliography for 4510477--4510481.cif.'
_cod_database_code 4510478
_shelx_space_group_comment
;
The symmetry employed for this shelxl refinement is uniquely defined
by the following loop, which should always be used as a source of
symmetry information in preference to the above space-group names.
They are only intended as comments.
;
_shelx_estimated_absorpt_t_min 0.510
_shelx_estimated_absorpt_t_max 0.653

loop_
_space_group_symop_operation_xyz
'x, y, z'
'-x, y+1/2, -z'

loop_
_atom_site_label
_atom_site_type_symbol
_atom_site_fract_x
_atom_site_fract_y
_atom_site_fract_z
_atom_site_U_iso_or_equiv
_atom_site_adp_type
_atom_site_occupancy
_atom_site_site_symmetry_order
_atom_site_calc_flag
_atom_site_refinement_flags_posn
_atom_site_refinement_flags_adp
Mn1 Mn 0.02631(3) 0.61705(2) 0.77254(3) 0.01821(9) Uani 1 1 d . .
N1 N -0.1212(2) 0.64271(13) 0.58546(17) 0.0219(4) Uani 1 1 d . .
C101 C -0.1505(2) 0.71809(17) 0.5347(2) 0.0242(5) Uani 1 1 d . .
H101 H -0.1006 0.7656 0.5775 0.029 Uiso 1 1 calc R U
C102 C -0.2523(2) 0.73224(18) 0.4197(2) 0.0240(5) Uani 1 1 d . .
C103 C -0.2783(3) 0.81365(19) 0.3666(2) 0.0282(5) Uani 1 1 d . .
H103 H -0.2275 0.8614 0.4079 0.034 Uiso 1 1 calc R U
C104 C -0.3775(3) 0.8233(2) 0.2552(2) 0.0312(6) Uani 1 1 d . .
H104 H -0.3942 0.8778 0.2184 0.037 Uiso 1 1 calc R U
C105 C -0.4551(3) 0.7530(2) 0.1945(2) 0.0321(6) Uani 1 1 d . .
H105 H -0.5243 0.7609 0.1176 0.038 Uiso 1 1 calc R U
C106 C -0.4322(3) 0.67346(19) 0.2445(2) 0.0295(6) Uani 1 1 d . .
H106 H -0.4858 0.6268 0.2026 0.035 Uiso 1 1 calc R U
C107 C -0.3282(2) 0.66074(17) 0.3592(2) 0.0231(5) Uani 1 1 d . .
C108 C -0.2968(2) 0.58078(18) 0.4164(2) 0.0238(5) Uani 1 1 d . .
H108 H -0.3478 0.5319 0.3791 0.029 Uiso 1 1 calc R U
C109 C -0.1927(2) 0.57369(17) 0.5258(2) 0.0207(5) Uani 1 1 d . .
C110 C -0.1459(2) 0.48932(16) 0.5842(2) 0.0217(5) Uani 1 1 d . .
H11A H -0.2255 0.4482 0.5575 0.026 Uiso 1 1 calc R U
H11B H -0.0637 0.4683 0.5556 0.026 Uiso 1 1 calc R U
N2 N -0.10341(19) 0.49465(13) 0.72118(17) 0.0190(4) Uani 1 1 d . .
C21 C -0.0396(2) 0.41282(17) 0.7741(2) 0.0248(5) Uani 1 1 d . .
H21A H 0.0122 0.4196 0.8623 0.030 Uiso 1 1 calc R U
H21B H 0.0285 0.3915 0.7290 0.030 Uiso 1 1 calc R U
C22 C -0.1672(3) 0.35140(18) 0.7593(2) 0.0317(6) Uani 1 1 d . .
H22A H -0.1891 0.3224 0.6783 0.038 Uiso 1 1 calc R U
H22B H -0.1471 0.3083 0.8258 0.038 Uiso 1 1 calc R U
C23 C -0.2914(3) 0.40975(18) 0.7687(2) 0.0285(5) Uani 1 1 d . .
H23A H -0.3181 0.3990 0.8466 0.034 Uiso 1 1 calc R U
H23B H -0.3766 0.3998 0.6985 0.034 Uiso 1 1 calc R U
C24 C -0.2363(2) 0.50171(16) 0.7659(2) 0.0208(5) Uani 1 1 d . .
H24 H -0.3100 0.5360 0.7058 0.025 Uiso 1 1 calc R U
N3 N -0.12845(18) 0.62589(14) 0.89472(16) 0.0195(4) Uani 1 1 d . .
C31 C -0.2461(3) 0.68920(18) 0.8565(2) 0.0264(5) Uani 1 1 d . .
H31A H -0.2850 0.6897 0.7656 0.032 Uiso 1 1 calc R U
H31B H -0.2112 0.7468 0.8843 0.032 Uiso 1 1 calc R U
C32 C -0.3609(3) 0.6607(2) 0.9191(3) 0.0342(6) Uani 1 1 d . .
H32A H -0.3440 0.6863 1.0022 0.041 Uiso 1 1 calc R U
H32B H -0.4578 0.6770 0.8690 0.041 Uiso 1 1 calc R U
C33 C -0.3460(2) 0.5646(2) 0.9280(2) 0.0285(5) Uani 1 1 d . .
H33A H -0.4287 0.5368 0.8700 0.034 Uiso 1 1 calc R U
H33B H -0.3410 0.5451 1.0129 0.034 Uiso 1 1 calc R U
C34 C -0.2042(2) 0.54317(16) 0.8936(2) 0.0209(5) Uani 1 1 d . .
H34 H -0.1441 0.5043 0.9570 0.025 Uiso 1 1 calc R U
N4 N 0.15325(19) 0.57278(14) 0.95843(17) 0.0212(4) Uani 1 1 d . .
C401 C 0.2638(2) 0.52066(17) 0.9775(2) 0.0232(5) Uani 1 1 d . .
H401 H 0.3072 0.5117 0.9119 0.028 Uiso 1 1 calc R U
C402 C 0.3215(2) 0.47732(17) 1.0901(2) 0.0222(5) Uani 1 1 d . .
C403 C 0.4316(2) 0.41651(18) 1.1038(2) 0.0271(5) Uani 1 1 d . .
H403 H 0.4726 0.4051 1.0375 0.033 Uiso 1 1 calc R U
C404 C 0.4789(2) 0.37404(19) 1.2136(2) 0.0290(6) Uani 1 1 d . .
H404 H 0.5509 0.3317 1.2225 0.035 Uiso 1 1 calc R U
C405 C 0.4214(3) 0.39285(19) 1.3135(2) 0.0302(6) Uani 1 1 d . .
H405 H 0.4563 0.3636 1.3895 0.036 Uiso 1 1 calc R U
C406 C 0.3160(3) 0.45255(19) 1.3029(2) 0.0276(5) Uani 1 1 d . .
H406 H 0.2800 0.4653 1.3718 0.033 Uiso 1 1 calc R U
C407 C 0.2608(2) 0.49512(17) 1.1895(2) 0.0218(5) Uani 1 1 d . .
C408 C 0.1439(2) 0.55249(16) 1.1674(2) 0.0219(5) Uani 1 1 d . .
H408 H 0.1019 0.5665 1.2323 0.026 Uiso 1 1 calc R U
C409 C 0.0913(2) 0.58778(16) 1.0531(2) 0.0200(5) Uani 1 1 d . .
C410 C -0.0383(2) 0.64512(16) 1.0213(2) 0.0218(5) Uani 1 1 d . .
H41A H -0.0952 0.6368 1.0817 0.026 Uiso 1 1 calc R U
H41B H -0.0069 0.7050 1.0257 0.026 Uiso 1 1 calc R U
S1 S 0.12827(6) 0.82409(4) 0.86608(5) 0.02190(12) Uani 1 1 d . .
O11 O 0.0642(2) 0.75107(13) 0.79354(17) 0.0329(4) Uani 1 1 d . .
O12 O 0.27711(19) 0.81554(16) 0.92760(17) 0.0392(5) Uani 1 1 d . .
O13 O 0.0395(2) 0.86059(14) 0.93607(18) 0.0375(5) Uani 1 1 d . .
C1 C 0.1225(3) 0.90103(18) 0.7438(2) 0.0266(5) Uani 1 1 d . .
F11 F -0.01162(17) 0.91468(12) 0.67764(15) 0.0388(4) Uani 1 1 d . .
F12 F 0.19542(17) 0.87450(12) 0.66603(14) 0.0385(4) Uani 1 1 d . .
F13 F 0.1770(2) 0.97522(12) 0.79018(16) 0.0482(5) Uani 1 1 d . .
S2 S 0.26656(6) 0.56813(4) 0.60809(5) 0.02370(13) Uani 1 1 d . .
O21 O 0.22030(18) 0.59693(14) 0.71411(15) 0.0325(4) Uani 1 1 d . .
O22 O 0.4025(2) 0.52660(17) 0.6398(2) 0.0479(6) Uani 1 1 d . .
O23 O 0.1557(2) 0.52846(17) 0.5151(2) 0.0451(6) Uani 1 1 d . .
C2 C 0.3001(4) 0.6663(2) 0.5372(3) 0.0414(7) Uani 1 1 d . .
F21 F 0.4050(3) 0.70990(17) 0.6119(2) 0.0819(9) Uani 1 1 d . .
F22 F 0.3394(2) 0.65161(15) 0.43428(18) 0.0575(6) Uani 1 1 d . .
F23 F 0.1843(3) 0.71459(17) 0.5087(3) 0.0832(9) Uani 1 1 d . .

loop_
_atom_site_aniso_label
_atom_site_aniso_U_11
_atom_site_aniso_U_22
_atom_site_aniso_U_33
_atom_site_aniso_U_23
_atom_site_aniso_U_13
_atom_site_aniso_U_12
Mn1 0.01891(16) 0.02008(19) 0.01553(15) -0.00008(14) 0.00438(11) -0.00158(14)
N1 0.0239(9) 0.0220(11) 0.0183(8) 0.0005(8) 0.0030(7) -0.0023(8)
C101 0.0275(11) 0.0229(13) 0.0203(10) -0.0002(10) 0.0029(9) -0.0029(10)
C102 0.0222(10) 0.0294(14) 0.0211(11) 0.0014(10) 0.0068(8) 0.0013(10)
C103 0.0284(11) 0.0267(14) 0.0287(11) 0.0024(11) 0.0061(9) 0.0023(10)
C104 0.0302(12) 0.0357(16) 0.0277(12) 0.0083(12) 0.0079(9) 0.0096(11)
C105 0.0279(12) 0.0427(18) 0.0234(11) 0.0030(11) 0.0031(9) 0.0113(11)
C106 0.0279(12) 0.0357(16) 0.0219(11) -0.0034(11) 0.0014(10) 0.0016(11)
C107 0.0210(10) 0.0293(14) 0.0196(10) -0.0015(10) 0.0063(8) 0.0008(10)
C108 0.0248(11) 0.0272(13) 0.0194(10) -0.0039(10) 0.0057(8) -0.0033(10)
C109 0.0204(10) 0.0232(13) 0.0191(10) -0.0022(10) 0.0067(8) -0.0022(9)
C110 0.0241(10) 0.0226(13) 0.0187(10) -0.0032(10) 0.0061(8) -0.0026(9)
N2 0.0186(8) 0.0216(11) 0.0172(8) 0.0002(8) 0.0058(7) -0.0003(8)
C21 0.0276(11) 0.0210(13) 0.0256(11) 0.0019(10) 0.0069(9) 0.0045(10)
C22 0.0434(14) 0.0219(13) 0.0282(12) 0.0014(10) 0.0067(11) -0.0045(11)
C23 0.0268(11) 0.0296(15) 0.0288(11) -0.0020(11) 0.0067(9) -0.0090(11)
C24 0.0181(10) 0.0255(13) 0.0195(10) 0.0017(9) 0.0060(8) -0.0013(9)
N3 0.0198(8) 0.0203(10) 0.0188(8) -0.0003(8) 0.0057(6) 0.0009(8)
C31 0.0275(12) 0.0270(14) 0.0249(12) 0.0032(10) 0.0071(10) 0.0090(10)
C32 0.0266(12) 0.0427(18) 0.0365(14) 0.0052(13) 0.0141(10) 0.0101(12)
C33 0.0232(11) 0.0377(16) 0.0275(11) 0.0012(11) 0.0121(9) -0.0014(11)
C34 0.0206(10) 0.0230(13) 0.0206(10) 0.0033(9) 0.0081(8) 0.0001(9)
N4 0.0200(9) 0.0256(11) 0.0187(8) 0.0004(8) 0.0063(7) -0.0011(8)
C401 0.0205(10) 0.0298(14) 0.0199(11) -0.0001(10) 0.0066(8) 0.0011(10)
C402 0.0171(10) 0.0265(13) 0.0225(10) -0.0004(10) 0.0046(8) -0.0033(9)
C403 0.0202(10) 0.0327(15) 0.0288(12) -0.0008(11) 0.0075(9) 0.0011(10)
C404 0.0209(11) 0.0289(15) 0.0360(13) 0.0034(11) 0.0054(10) 0.0023(10)
C405 0.0266(11) 0.0343(16) 0.0264(12) 0.0079(11) 0.0012(9) 0.0002(11)
C406 0.0252(11) 0.0352(15) 0.0216(11) 0.0021(11) 0.0046(9) 0.0002(11)
C407 0.0195(10) 0.0253(13) 0.0202(10) -0.0012(10) 0.0045(8) -0.0029(9)
C408 0.0224(10) 0.0247(13) 0.0189(10) -0.0030(9) 0.0056(8) -0.0014(9)
C409 0.0192(10) 0.0218(12) 0.0189(10) -0.0035(9) 0.0050(8) -0.0028(9)
C410 0.0253(10) 0.0233(13) 0.0173(10) -0.0025(9) 0.0067(8) 0.0007(9)
S1 0.0248(3) 0.0224(3) 0.0175(2) 0.0002(2) 0.00386(19) -0.0045(2)
O11 0.0464(10) 0.0234(10) 0.0259(8) -0.0023(7) 0.0044(8) -0.0080(8)
O12 0.0275(9) 0.0555(14) 0.0283(9) 0.0128(9) -0.0035(7) -0.0034(9)
O13 0.0474(11) 0.0400(12) 0.0306(9) -0.0063(9) 0.0201(8) -0.0034(9)
C1 0.0298(11) 0.0266(14) 0.0219(11) 0.0008(10) 0.0044(9) -0.0018(10)
F11 0.0357(8) 0.0398(10) 0.0355(8) 0.0078(7) 0.0001(6) 0.0122(7)
F12 0.0402(8) 0.0510(11) 0.0278(7) 0.0097(7) 0.0151(6) 0.0055(7)
F13 0.0729(12) 0.0292(10) 0.0397(9) 0.0020(8) 0.0103(8) -0.0208(9)
S2 0.0227(2) 0.0256(3) 0.0250(3) -0.0013(2) 0.0101(2) -0.0001(2)
O21 0.0285(8) 0.0496(14) 0.0229(8) 0.0016(8) 0.0126(7) 0.0024(8)
O22 0.0363(10) 0.0533(15) 0.0574(13) 0.0087(12) 0.0182(9) 0.0177(10)
O23 0.0352(10) 0.0583(15) 0.0462(12) -0.0252(11) 0.0185(9) -0.0206(10)
C2 0.0580(18) 0.0376(18) 0.0349(14) 0.0003(13) 0.0232(13) -0.0043(15)
F21 0.117(2) 0.0656(17) 0.0713(15) -0.0254(13) 0.0392(15) -0.0618(16)
F22 0.0769(13) 0.0685(15) 0.0396(9) 0.0021(9) 0.0372(9) -0.0134(11)
F23 0.113(2) 0.0622(17) 0.0912(18) 0.0447(14) 0.0558(16) 0.0440(15)

loop_
_atom_type_symbol
_atom_type_description
_atom_type_scat_dispersion_real
_atom_type_scat_dispersion_imag
_atom_type_scat_source
C C 0.0181 0.0091 'International Tables Vol C Tables 4.2.6.8 and 6.1.1.4'
H H 0.0000 0.0000 'International Tables Vol C Tables 4.2.6.8 and 6.1.1.4'
N N 0.0311 0.0180 'International Tables Vol C Tables 4.2.6.8 and 6.1.1.4'
O O 0.0492 0.0322 'International Tables Vol C Tables 4.2.6.8 and 6.1.1.4'
F F 0.0727 0.0534 'International Tables Vol C Tables 4.2.6.8 and 6.1.1.4'
S S 0.3331 0.5567 'International Tables Vol C Tables 4.2.6.8 and 6.1.1.4'
Mn Mn -0.5299 2.8052 'International Tables Vol C Tables 4.2.6.8 and 6.1.1.4'

loop_
_geom_angle_atom_site_label_1
_geom_angle_atom_site_label_2
_geom_angle_atom_site_label_3
_geom_angle
_geom_angle_publ_flag
N1 Mn1 N2 75.33(7) yes
N1 Mn1 N3 101.35(7) yes
N3 Mn1 N2 78.52(7) yes
N4 Mn1 N1 170.96(8) yes
N4 Mn1 N2 95.73(7) yes
N4 Mn1 N3 75.10(6) yes
O11 Mn1 N1 88.43(7) yes
O11 Mn1 N2 157.39(7) yes
O11 Mn1 N3 89.65(8) yes
O11 Mn1 N4 99.77(8) yes
O11 Mn1 O21 92.36(8) yes
O21 Mn1 N1 97.39(7) yes
O21 Mn1 N2 105.07(7) yes
O21 Mn1 N3 161.20(7) yes
O21 Mn1 N4 86.14(7) yes
C101 N1 Mn1 125.40(16) ?
C101 N1 C109 119.0(2) ?
C109 N1 Mn1 115.40(16) ?
N1 C101 H101 118.2 ?
N1 C101 C102 123.6(2) ?
C102 C101 H101 118.2 ?
C103 C102 C101 122.1(2) ?
C103 C102 C107 120.7(2) ?
C107 C102 C101 117.2(2) ?
C102 C103 H103 120.3 ?
C104 C103 C102 119.4(3) ?
C104 C103 H103 120.3 ?
C103 C104 H104 119.7 ?
C103 C104 C105 120.6(3) ?
C105 C104 H104 119.7 ?
C104 C105 H105 119.5 ?
C106 C105 C104 121.1(2) ?
C106 C105 H105 119.5 ?
C105 C106 H106 120.0 ?
C105 C106 C107 120.0(3) ?
C107 C106 H106 120.0 ?
C102 C107 C106 118.3(2) ?
C108 C107 C102 118.2(2) ?
C108 C107 C106 123.6(2) ?
C107 C108 H108 120.0 ?
C109 C108 C107 119.9(2) ?
C109 C108 H108 120.0 ?
N1 C109 C108 122.0(2) ?
N1 C109 C110 116.00(18) ?
C108 C109 C110 121.9(2) ?
C109 C110 H11A 109.3 ?
C109 C110 H11B 109.3 ?
H11A C110 H11B 107.9 ?
N2 C110 C109 111.8(2) ?
N2 C110 H11A 109.3 ?
N2 C110 H11B 109.3 ?
C110 N2 Mn1 106.90(14) ?
C110 N2 C24 108.95(17) ?
C21 N2 Mn1 119.35(14) ?
C21 N2 C110 109.67(19) ?
C21 N2 C24 103.41(18) ?
C24 N2 Mn1 108.22(15) ?
N2 C21 H21A 110.6 ?
N2 C21 H21B 110.6 ?
N2 C21 C22 105.50(19) ?
H21A C21 H21B 108.8 ?
C22 C21 H21A 110.6 ?
C22 C21 H21B 110.6 ?
C21 C22 H22A 111.1 ?
C21 C22 H22B 111.1 ?
H22A C22 H22B 109.0 ?
C23 C22 C21 103.5(2) ?
C23 C22 H22A 111.1 ?
C23 C22 H22B 111.1 ?
C22 C23 H23A 110.5 ?
C22 C23 H23B 110.5 ?
C22 C23 C24 106.27(19) ?
H23A C23 H23B 108.7 ?
C24 C23 H23A 110.5 ?
C24 C23 H23B 110.5 ?
N2 C24 C23 105.5(2) ?
N2 C24 H24 109.4 ?
N2 C24 C34 111.47(17) ?
C23 C24 H24 109.4 ?
C34 C24 C23 111.51(19) ?
C34 C24 H24 109.4 ?
C31 N3 Mn1 116.08(14) ?
C31 N3 C34 104.36(17) ?
C34 N3 Mn1 109.81(14) ?
C410 N3 Mn1 105.95(12) ?
C410 N3 C31 110.34(19) ?
C410 N3 C34 110.31(18) ?
N3 C31 H31A 110.7 ?
N3 C31 H31B 110.7 ?
N3 C31 C32 105.2(2) ?
H31A C31 H31B 108.8 ?
C32 C31 H31A 110.7 ?
C32 C31 H31B 110.7 ?
C31 C32 H32A 110.8 ?
C31 C32 H32B 110.8 ?
H32A C32 H32B 108.9 ?
C33 C32 C31 104.8(2) ?
C33 C32 H32A 110.8 ?
C33 C32 H32B 110.8 ?
C32 C33 H33A 110.6 ?
C32 C33 H33B 110.6 ?
C32 C33 C34 105.9(2) ?
H33A C33 H33B 108.7 ?
C34 C33 H33A 110.6 ?
C34 C33 H33B 110.6 ?
C24 C34 C33 110.61(18) ?
C24 C34 H34 109.8 ?
N3 C34 C24 110.95(18) ?
N3 C34 C33 105.7(2) ?
N3 C34 H34 109.8 ?
C33 C34 H34 109.8 ?
C401 N4 Mn1 124.50(15) ?
C401 N4 C409 118.9(2) ?
C409 N4 Mn1 115.20(14) ?
N4 C401 H401 118.1 ?
N4 C401 C402 123.8(2) ?
C402 C401 H401 118.1 ?
C401 C402 C407 117.4(2) ?
C403 C402 C401 122.2(2) ?
C403 C402 C407 120.4(2) ?
C402 C403 H403 120.2 ?
C404 C403 C402 119.5(2) ?
C404 C403 H403 120.2 ?
C403 C404 H404 119.8 ?
C403 C404 C405 120.3(2) ?
C405 C404 H404 119.8 ?
C404 C405 H405 119.4 ?
C406 C405 C404 121.2(2) ?
C406 C405 H405 119.4 ?
C405 C406 H406 120.0 ?
C405 C406 C407 119.9(2) ?
C407 C406 H406 120.0 ?
C406 C407 C402 118.6(2) ?
C406 C407 C408 123.6(2) ?
C408 C407 C402 117.7(2) ?
C407 C408 H408 119.8 ?
C409 C408 C407 120.3(2) ?
C409 C408 H408 119.8 ?
N4 C409 C410 115.18(19) ?
C408 C409 N4 121.8(2) ?
C408 C409 C410 123.0(2) ?
N3 C410 C409 110.06(18) ?
N3 C410 H41A 109.6 ?
N3 C410 H41B 109.6 ?
C409 C410 H41A 109.6 ?
C409 C410 H41B 109.6 ?
H41A C410 H41B 108.2 ?
O11 S1 C1 100.50(11) ?
O12 S1 O11 114.93(14) ?
O12 S1 O13 116.56(13) ?
O12 S1 C1 104.64(12) ?
O13 S1 O11 113.54(12) ?
O13 S1 C1 104.10(13) ?
S1 O11 Mn1 151.38(12) ?
F11 C1 S1 111.02(18) ?
F11 C1 F13 107.6(2) ?
F12 C1 S1 111.76(19) ?
F12 C1 F11 107.06(19) ?
F12 C1 F13 108.1(2) ?
F13 C1 S1 111.12(16) ?
O21 S2 C2 102.93(13) ?
O22 S2 O21 113.80(13) ?
O22 S2 O23 116.37(15) ?
O22 S2 C2 103.98(16) ?
O23 S2 O21 113.73(11) ?
O23 S2 C2 103.93(15) ?
S2 O21 Mn1 140.69(11) ?
F21 C2 S2 111.3(2) ?
F21 C2 F22 107.1(3) ?
F22 C2 S2 111.1(2) ?
F23 C2 S2 111.1(2) ?
F23 C2 F21 108.1(3) ?
F23 C2 F22 108.0(3) ?

loop_
_geom_bond_atom_site_label_1
_geom_bond_atom_site_label_2
_geom_bond_distance
_geom_bond_publ_flag
Mn1 N1 2.2405(19) yes
Mn1 N2 2.291(2) yes
Mn1 N3 2.2873(18) yes
Mn1 N4 2.2340(19) yes
Mn1 O11 2.148(2) yes
Mn1 O21 2.1685(17) yes
N1 C101 1.317(3) ?
N1 C109 1.366(3) ?
C101 H101 0.9500 ?
C101 C102 1.418(3) ?
C102 C103 1.410(4) ?
C102 C107 1.417(4) ?
C103 H103 0.9500 ?
C103 C104 1.368(3) ?
C104 H104 0.9500 ?
C104 C105 1.409(4) ?
C105 H105 0.9500 ?
C105 C106 1.368(4) ?
C106 H106 0.9500 ?
C106 C107 1.423(3) ?
C107 C108 1.411(4) ?
C108 H108 0.9500 ?
C108 C109 1.371(3) ?
C109 C110 1.500(4) ?
C110 H11A 0.9900 ?
C110 H11B 0.9900 ?
C110 N2 1.485(3) ?
N2 C21 1.485(3) ?
N2 C24 1.503(3) ?
C21 H21A 0.9900 ?
C21 H21B 0.9900 ?
C21 C22 1.543(4) ?
C22 H22A 0.9900 ?
C22 H22B 0.9900 ?
C22 C23 1.539(4) ?
C23 H23A 0.9900 ?
C23 H23B 0.9900 ?
C23 C24 1.548(4) ?
C24 H24 1.0000 ?
C24 C34 1.531(3) ?
N3 C31 1.489(3) ?
N3 C34 1.495(3) ?
N3 C410 1.488(3) ?
C31 H31A 0.9900 ?
C31 H31B 0.9900 ?
C31 C32 1.530(4) ?
C32 H32A 0.9900 ?
C32 H32B 0.9900 ?
C32 C33 1.524(4) ?
C33 H33A 0.9900 ?
C33 H33B 0.9900 ?
C33 C34 1.557(3) ?
C34 H34 1.0000 ?
N4 C401 1.320(3) ?
N4 C409 1.372(3) ?
C401 H401 0.9500 ?
C401 C402 1.415(3) ?
C402 C403 1.410(4) ?
C402 C407 1.420(3) ?
C403 H403 0.9500 ?
C403 C404 1.371(4) ?
C404 H404 0.9500 ?
C404 C405 1.410(4) ?
C405 H405 0.9500 ?
C405 C406 1.369(4) ?
C406 H406 0.9500 ?
C406 C407 1.413(3) ?
C407 C408 1.417(3) ?
C408 H408 0.9500 ?
C408 C409 1.367(3) ?
C409 C410 1.509(3) ?
C410 H41A 0.9900 ?
C410 H41B 0.9900 ?
S1 O11 1.4511(19) ?
S1 O12 1.4275(18) ?
S1 O13 1.430(2) ?
S1 C1 1.823(3) ?
C1 F11 1.329(3) ?
C1 F12 1.327(3) ?
C1 F13 1.332(3) ?
S2 O21 1.4518(17) ?
S2 O22 1.426(2) ?
S2 O23 1.427(2) ?
S2 C2 1.810(3) ?
C2 F21 1.324(4) ?
C2 F22 1.329(3) ?
C2 F23 1.321(4) ?
